data_4032025
loop_
_publ_author_name
'Berry, Ellen'
'Gomes, Gabriel Dos Passos'
'MacLean, Alex'
'Martin, Justin R.'
'Wiget, Paul A.'

_publ_section_title
;
 Discovery of a Long-Range Perlin Effect in a Conformationally Constrained
 Oxocane.
;
_journal_issue 13
_journal_name_full 'The Journal of organic chemistry'
_journal_page_first 5740
_journal_page_last 5744
_journal_paper_doi 10.1021/acs.joc.6b00819
_journal_volume 81
_journal_year 2016
_chemical_formula_moiety C12H16O2
_chemical_formula_sum 'C12 H16 O2'
_chemical_formula_weight 192.25
_chemical_name_systematic
;
 ?
;
_space_group_crystal_system orthorhombic
_space_group_IT_number 60
_space_group_name_Hall '-P 2n 2ab'
_space_group_name_H-M_alt 'P b c n'
_symmetry_space_group_name_Hall '-P 2n 2ab'
_symmetry_space_group_name_H-M 'P b c n'
_atom_sites_solution_hydrogens geom
_audit_creation_method SHELXL-2013
_cell_angle_alpha 90
_cell_angle_beta 90
_cell_angle_gamma 90
_cell_formula_units_Z 8
_cell_length_a 15.7200(4)
_cell_length_b 10.2218(3)
_cell_length_c 12.7916(3)
_cell_measurement_reflns_used 1976
_cell_measurement_temperature 100(2)
_cell_measurement_theta_max 70.85
_cell_measurement_theta_min 5.16
_cell_volume 2055.44(9)
_computing_cell_refinement 'SAINT (Bruker AXS, 2012)'
_computing_data_collection 'APEX2 (Version 2012.10-0)'
_computing_data_reduction 'SADABS V2012/1 (Bruker AXS)'
_computing_structure_refinement 'SHELXL-2013 (Sheldrick, 2013)'
_computing_structure_solution 'SHELXTL-97 (Sheldrick, 2008)'
_diffrn_ambient_temperature 100(2)
_diffrn_measured_fraction_theta_full 0.998
_diffrn_measured_fraction_theta_max 0.996
_diffrn_measurement_device_type 'Bruker SMART BREEZE CCD'
_diffrn_measurement_method 'omega and phi scans'
_diffrn_radiation_type CuK\a
_diffrn_radiation_wavelength 1.54178
_diffrn_reflns_av_R_equivalents 0.0225
_diffrn_reflns_av_unetI/netI 0.0136
_diffrn_reflns_Laue_measured_fraction_full 0.998
_diffrn_reflns_Laue_measured_fraction_max 0.996
_diffrn_reflns_limit_h_max 19
_diffrn_reflns_limit_h_min -19
_diffrn_reflns_limit_k_max 12
_diffrn_reflns_limit_k_min -12
_diffrn_reflns_limit_l_max 15
_diffrn_reflns_limit_l_min -15
_diffrn_reflns_number 25467
_diffrn_reflns_point_group_measured_fraction_full 0.998
_diffrn_reflns_point_group_measured_fraction_max 0.996
_diffrn_reflns_theta_full 67.679
_diffrn_reflns_theta_max 70.854
_diffrn_reflns_theta_min 5.161
_diffrn_source 'fine-focused sealed tube'
_exptl_absorpt_coefficient_mu 0.661
_exptl_absorpt_correction_T_max 0.81014
_exptl_absorpt_correction_T_min 0.65750
_exptl_absorpt_correction_type numerical
_exptl_absorpt_process_details 'SADABS 2013'
_exptl_crystal_colour colorless
_exptl_crystal_density_diffrn 1.242
_exptl_crystal_density_meas ?
_exptl_crystal_description none
_exptl_crystal_F_000 832
_exptl_crystal_size_max 1.027
_exptl_crystal_size_mid 0.698
_exptl_crystal_size_min 0.426
_refine_diff_density_max 0.309
_refine_diff_density_min -0.290
_refine_diff_density_rms 0.049
_refine_ls_extinction_coef 0.0025(3)
_refine_ls_extinction_expression Fc^*^=kFc[1+0.001xFc^2^\l^3^/sin(2\q)]^-1/4^
_refine_ls_extinction_method SHELXL
_refine_ls_goodness_of_fit_ref 1.090
_refine_ls_hydrogen_treatment constr
_refine_ls_matrix_type full
_refine_ls_number_parameters 130
_refine_ls_number_reflns 1976
_refine_ls_number_restraints 0
_refine_ls_restrained_S_all 1.090
_refine_ls_R_factor_all 0.0436
_refine_ls_R_factor_gt 0.0436
_refine_ls_shift/su_max 0.010
_refine_ls_shift/su_mean 0.003
_refine_ls_structure_factor_coef Fsqd
_refine_ls_weighting_details 'w=1/[\s^2^(Fo^2^)+(0.0570P)^2^+0.9801P] where P=(Fo^2^+2Fc^2^)/3'
_refine_ls_weighting_scheme calc
_refine_ls_wR_factor_gt 0.1103
_refine_ls_wR_factor_ref 0.1103
_reflns_Friedel_coverage 0.000
_reflns_number_gt 1973
_reflns_number_total 1976
_reflns_threshold_expression 'I > 2\s(I)'
_cod_data_source_file jo6b00819_si_001.cif
_cod_data_source_block samfordcrystal
_cod_depositor_comments
;
The following automatic conversions were performed:

'_exptl_crystal_density_meas' value 'not measured' was changed to '?'
- the value is perceived as not measured.

Automatic conversion script
Id: cif_fix_values 4268 2015-11-12 08:31:59Z antanas 
;
_cod_database_code 4032025
_shelx_space_group_comment
;
The symmetry employed for this shelxl refinement is uniquely defined
by the following loop, which should always be used as a source of
symmetry information in preference to the above space-group names.
They are only intended as comments.
;
_shelx_estimated_absorpt_t_min 0.550
_shelx_estimated_absorpt_t_max 0.766
_shelxl_version_number 2013-4

loop_
_space_group_symop_operation_xyz
'x, y, z'
'x+1/2, -y+1/2, -z'
'-x, y, -z+1/2'
'-x+1/2, -y+1/2, z+1/2'
'-x, -y, -z'
'-x-1/2, y-1/2, z'
'x, -y, z-1/2'
'x-1/2, y-1/2, -z-1/2'

loop_
_atom_site_label
_atom_site_type_symbol
_atom_site_fract_x
_atom_site_fract_y
_atom_site_fract_z
_atom_site_U_iso_or_equiv
_atom_site_adp_type
_atom_site_occupancy
_atom_site_site_symmetry_order
_atom_site_calc_flag
_atom_site_refinement_flags_posn
_atom_site_refinement_flags_adp
O2 O 0.80881(5) 0.76907(9) -0.02299(7) 0.0204(2) Uani 1 1 d . .
O1 O 0.93019(6) 0.48071(9) 0.13493(7) 0.0262(3) Uani 1 1 d . .
C5 C 0.95662(8) 0.79794(13) 0.11243(10) 0.0248(3) Uani 1 1 d . .
H5A H 0.9980 0.7728 0.1650 0.030 Uiso 1 1 calc R U
H5B H 0.9803 0.8707 0.0734 0.030 Uiso 1 1 calc R U
C6 C 0.94333(7) 0.68170(12) 0.03690(10) 0.0197(3) Uani 1 1 d . .
H6 H 0.9986 0.6477 0.0142 0.024 Uiso 1 1 calc R U
C7 C 0.88743(8) 0.71440(12) -0.06065(9) 0.0200(3) Uani 1 1 d . .
C10 C 0.76362(7) 0.65827(12) 0.01848(10) 0.0208(3) Uani 1 1 d . .
C11 C 0.67045(8) 0.69399(14) 0.02944(12) 0.0292(3) Uani 1 1 d . .
H11A H 0.6649 0.7678 0.0754 0.044 Uiso 1 1 calc R U
H11B H 0.6398 0.6210 0.0579 0.044 Uiso 1 1 calc R U
H11C H 0.6477 0.7158 -0.0380 0.044 Uiso 1 1 calc R U
C3 C 0.81610(8) 0.73339(13) 0.20431(11) 0.0258(3) Uani 1 1 d . .
H3A H 0.7602 0.7696 0.2184 0.031 Uiso 1 1 calc R U
H3B H 0.8379 0.6980 0.2693 0.031 Uiso 1 1 calc R U
C2 C 0.80675(8) 0.62044(13) 0.12439(10) 0.0204(3) Uani 1 1 d . .
H2 H 0.7759 0.5475 0.1565 0.025 Uiso 1 1 calc R U
C1 C 0.89729(8) 0.57912(12) 0.10033(9) 0.0194(3) Uani 1 1 d . .
C4 C 0.87511(9) 0.84449(13) 0.16797(11) 0.0263(3) Uani 1 1 d . .
H4A H 0.8911 0.8964 0.2283 0.032 Uiso 1 1 calc R U
H4B H 0.8437 0.9009 0.1208 0.032 Uiso 1 1 calc R U
C9 C 0.78494(8) 0.55339(12) -0.06171(10) 0.0231(3) Uani 1 1 d . .
H9 H 0.7528 0.4790 -0.0758 0.028 Uiso 1 1 calc R U
C8 C 0.85721(8) 0.58646(13) -0.10806(10) 0.0230(3) Uani 1 1 d . .
H8 H 0.8846 0.5395 -0.1605 0.028 Uiso 1 1 calc R U
C12 C 0.92905(9) 0.80994(15) -0.13461(11) 0.0290(3) Uani 1 1 d . .
H12A H 0.8933 0.8223 -0.1947 0.043 Uiso 1 1 calc R U
H12B H 0.9832 0.7761 -0.1565 0.043 Uiso 1 1 calc R U
H12C H 0.9371 0.8922 -0.0998 0.043 Uiso 1 1 calc R U

loop_
_atom_site_aniso_label
_atom_site_aniso_U_11
_atom_site_aniso_U_22
_atom_site_aniso_U_33
_atom_site_aniso_U_23
_atom_site_aniso_U_13
_atom_site_aniso_U_12
O2 0.0173(4) 0.0183(5) 0.0255(5) 0.0037(3) 0.0011(3) 0.0011(3)
O1 0.0283(5) 0.0266(5) 0.0236(5) 0.0023(4) -0.0018(4) 0.0095(4)
C5 0.0221(6) 0.0277(7) 0.0246(6) -0.0044(5) -0.0008(5) -0.0043(5)
C6 0.0143(5) 0.0241(6) 0.0207(6) -0.0026(5) 0.0004(4) 0.0012(5)
C7 0.0173(6) 0.0227(6) 0.0198(6) 0.0000(5) 0.0009(5) 0.0006(5)
C10 0.0165(6) 0.0193(6) 0.0266(6) 0.0049(5) -0.0005(5) -0.0011(4)
C11 0.0175(6) 0.0307(7) 0.0393(8) 0.0096(6) 0.0008(5) 0.0019(5)
C3 0.0250(6) 0.0285(7) 0.0239(7) -0.0023(5) 0.0054(5) 0.0053(5)
C2 0.0180(6) 0.0206(6) 0.0227(6) 0.0030(5) 0.0033(5) 0.0008(5)
C1 0.0207(6) 0.0214(6) 0.0162(6) -0.0037(5) -0.0022(4) 0.0029(5)
C4 0.0292(7) 0.0236(6) 0.0262(7) -0.0074(5) 0.0008(5) 0.0018(5)
C9 0.0227(6) 0.0213(6) 0.0254(6) 0.0018(5) -0.0073(5) -0.0020(5)
C8 0.0251(6) 0.0251(6) 0.0188(6) -0.0019(5) -0.0040(5) 0.0023(5)
C12 0.0261(7) 0.0357(8) 0.0252(7) 0.0052(6) 0.0018(5) -0.0057(6)

loop_
_atom_type_symbol
_atom_type_description
_atom_type_scat_dispersion_real
_atom_type_scat_dispersion_imag
_atom_type_scat_source
C C 0.0181 0.0091 'International Tables Vol C Tables 4.2.6.8 and 6.1.1.4'
H H 0.0000 0.0000 'International Tables Vol C Tables 4.2.6.8 and 6.1.1.4'
O O 0.0492 0.0322 'International Tables Vol C Tables 4.2.6.8 and 6.1.1.4'

loop_
_geom_angle_atom_site_label_1
_geom_angle_atom_site_label_2
_geom_angle_atom_site_label_3
_geom_angle
C10 O2 C7 103.99(9)
C4 C5 C6 114.41(10)
C4 C5 H5A 108.7
C6 C5 H5A 108.7
C4 C5 H5B 108.7
C6 C5 H5B 108.7
H5A C5 H5B 107.6
C1 C6 C5 105.22(10)
C1 C6 C7 107.94(9)
C5 C6 C7 114.26(10)
C1 C6 H6 109.8
C5 C6 H6 109.8
C7 C6 H6 109.8
O2 C7 C12 109.32(10)
O2 C7 C8 101.51(9)
C12 C7 C8 116.29(11)
O2 C7 C6 107.38(9)
C12 C7 C6 113.28(10)
C8 C7 C6 108.11(10)
O2 C10 C11 108.76(10)
O2 C10 C9 101.39(10)
C11 C10 C9 116.42(11)
O2 C10 C2 107.47(9)
C11 C10 C2 113.48(11)
C9 C10 C2 108.33(10)
C10 C11 H11A 109.5
C10 C11 H11B 109.5
H11A C11 H11B 109.5
C10 C11 H11C 109.5
H11A C11 H11C 109.5
H11B C11 H11C 109.5
C4 C3 C2 114.08(11)
C4 C3 H3A 108.7
C2 C3 H3A 108.7
C4 C3 H3B 108.7
C2 C3 H3B 108.7
H3A C3 H3B 107.6
C1 C2 C3 104.63(10)
C1 C2 C10 107.46(10)
C3 C2 C10 115.37(10)
C1 C2 H2 109.7
C3 C2 H2 109.7
C10 C2 H2 109.7
O1 C1 C6 124.52(11)
O1 C1 C2 123.81(12)
C6 C1 C2 111.44(10)
C3 C4 C5 114.39(11)
C3 C4 H4A 108.7
C5 C4 H4A 108.7
C3 C4 H4B 108.7
C5 C4 H4B 108.7
H4A C4 H4B 107.6
C8 C9 C10 108.10(11)
C8 C9 H9 125.9
C10 C9 H9 125.9
C9 C8 C7 108.02(11)
C9 C8 H8 126.0
C7 C8 H8 126.0
C7 C12 H12A 109.5
C7 C12 H12B 109.5
H12A C12 H12B 109.5
C7 C12 H12C 109.5
H12A C12 H12C 109.5
H12B C12 H12C 109.5

loop_
_geom_bond_atom_site_label_1
_geom_bond_atom_site_label_2
_geom_bond_distance
O2 C10 1.4383(14)
O2 C7 1.4393(14)
O1 C1 1.2146(16)
C5 C4 1.5405(18)
C5 C6 1.5456(17)
C5 H5A 0.9700
C5 H5B 0.9700
C6 C1 1.5105(17)
C6 C7 1.5624(17)
C6 H6 0.9800
C7 C12 1.5090(18)
C7 C8 1.5178(17)
C10 C11 1.5159(17)
C10 C9 1.5212(18)
C10 C2 1.5635(17)
C11 H11A 0.9600
C11 H11B 0.9600
C11 H11C 0.9600
C3 C4 1.5383(19)
C3 C2 1.5491(18)
C3 H3A 0.9700
C3 H3B 0.9700
C2 C1 1.5162(16)
C2 H2 0.9800
C4 H4A 0.9700
C4 H4B 0.9700
C9 C8 1.3253(19)
C9 H9 0.9300
C8 H8 0.9300
C12 H12A 0.9600
C12 H12B 0.9600
C12 H12C 0.9600

loop_
_geom_hbond_atom_site_label_D
_geom_hbond_atom_site_label_H
_geom_hbond_atom_site_label_A
_geom_hbond_distance_DH
_geom_hbond_distance_HA
_geom_hbond_distance_DA
_geom_hbond_angle_DHA
_geom_hbond_site_symmetry_A
C9 H9 O2 0.93 2.45 3.2960(15) 151.4 6_755
C6 H6 O1 0.98 2.57 3.3971(15) 141.9 5_765
C9 H9 O2 0.93 2.45 3.2960(15) 151.4 6_755
C6 H6 O1 0.98 2.57 3.3971(15) 141.9 5_765
C9 H9 O2 0.93 2.45 3.2960(15) 151.4 6_755
C6 H6 O1 0.98 2.57 3.3971(15) 141.9 5_765
C9 H9 O2 0.93 2.45 3.2960(15) 151.4 6_755
C6 H6 O1 0.98 2.57 3.3971(15) 141.9 5_765
C9 H9 O2 0.93 2.45 3.2960(15) 151.4 6_755
C6 H6 O1 0.98 2.57 3.3971(15) 141.9 5_765
C9 H9 O2 0.93 2.45 3.2960(15) 151.4 6_755
C6 H6 O1 0.98 2.57 3.3971(15) 141.9 5_765
C9 H9 O2 0.93 2.45 3.2960(15) 151.4 6_755
C6 H6 O1 0.98 2.57 3.3971(15) 141.9 5_765
C6 H6 O1 0.98 2.57 3.3971(15) 141.9 5_765
C9 H9 O2 0.93 2.45 3.2960(15) 151.4 6_755
C6 H6 O1 0.98 2.57 3.3971(15) 141.9 5_765
C9 H9 O2 0.93 2.45 3.2960(15) 151.4 6_755
C6 H6 O1 0.98 2.57 3.3971(15) 141.9 5_765
C9 H9 O2 0.93 2.45 3.2960(15) 151.4 6_755
C6 H6 O1 0.98 2.57 3.3971(15) 141.9 5_765
C9 H9 O2 0.93 2.45 3.2960(15) 151.4 6_755
C6 H6 O1 0.98 2.57 3.3971(15) 141.9 5_765
C9 H9 O2 0.93 2.45 3.2960(15) 151.4 6_755
C6 H6 O1 0.98 2.57 3.3971(15) 141.9 5_765
C9 H9 O2 0.93 2.45 3.2960(15) 151.4 6_755
C6 H6 O1 0.98 2.57 3.3971(15) 141.9 5_765
C9 H9 O2 0.93 2.45 3.2960(15) 151.4 6_755

loop_
_geom_torsion_atom_site_label_1
_geom_torsion_atom_site_label_2
_geom_torsion_atom_site_label_3
_geom_torsion_atom_site_label_4
_geom_torsion
C4 C5 C6 C1 -52.05(14)
C4 C5 C6 C7 66.17(14)
C10 O2 C7 C12 162.87(10)
C10 O2 C7 C8 39.48(11)
C10 O2 C7 C6 -73.86(11)
C1 C6 C7 O2 62.90(12)
C5 C6 C7 O2 -53.76(13)
C1 C6 C7 C12 -176.30(10)
C5 C6 C7 C12 67.04(14)
C1 C6 C7 C8 -45.91(12)
C5 C6 C7 C8 -162.57(10)
C7 O2 C10 C11 -162.50(10)
C7 O2 C10 C9 -39.29(11)
C7 O2 C10 C2 74.27(11)
C4 C3 C2 C1 53.55(14)
C4 C3 C2 C10 -64.29(14)
O2 C10 C2 C1 -63.27(12)
C11 C10 C2 C1 176.44(11)
C9 C10 C2 C1 45.53(13)
O2 C10 C2 C3 52.97(13)
C11 C10 C2 C3 -67.32(14)
C9 C10 C2 C3 161.78(10)
C5 C6 C1 O1 -104.76(13)
C7 C6 C1 O1 132.85(12)
C5 C6 C1 C2 69.80(12)
C7 C6 C1 C2 -52.59(13)
C3 C2 C1 O1 104.11(13)
C10 C2 C1 O1 -132.77(12)
C3 C2 C1 C6 -70.50(12)
C10 C2 C1 C6 52.62(13)
C2 C3 C4 C5 -41.35(16)
C6 C5 C4 C3 40.48(16)
O2 C10 C9 C8 24.10(13)
C11 C10 C9 C8 141.90(12)
C2 C10 C9 C8 -88.82(12)
C10 C9 C8 C7 0.20(14)
O2 C7 C8 C9 -24.43(13)
C12 C7 C8 C9 -142.93(12)
C6 C7 C8 C9 88.36(12)
